data_1564636
loop_
_publ_author_name
'Sambou, Sasaline Salomon'
'Hromov, Roman'
'Ruzhylo, Illia'
'Wang, Hui'
'Allandrieu, Audrey'
'Sabatier, Cassandra'
'Coppel, Yannick'
'Daran, Jean-Claude'
'Gayet, Florence'
'Labande, Agn\`es'
'Manoury, Eric'
'Poli, Rinaldo'

_publ_section_title
;
 Amphiphilic polymeric nanoreactors containing Rh(i)--NHC complexes for
 the aqueous biphasic hydrogenation of alkenes
;
_journal_issue 20
_journal_name_full 'Catalysis Science &amp; Technology'
_journal_page_first 6811
_journal_page_last 6824
_journal_paper_doi 10.1039/D1CY00554E
_journal_volume 11
_journal_year 2021
_chemical_formula_moiety 'C29 H34 Cl N2 Rh'
_chemical_formula_sum 'C29 H34 Cl N2 Rh'
_chemical_formula_weight 548.94
_space_group_crystal_system monoclinic
_space_group_IT_number 14
_space_group_name_Hall '-P 2ybc'
_space_group_name_H-M_alt 'P 1 21/c 1'
_atom_sites_solution_hydrogens geom
_atom_sites_solution_primary direct
_atom_sites_solution_secondary difmap
_audit_creation_method SHELXL-2014/6
_audit_update_record
;
2021-02-14 deposited with the CCDC.	2021-08-25 downloaded from the CCDC.
;
_cell_angle_alpha 90
_cell_angle_beta 96.939(4)
_cell_angle_gamma 90
_cell_formula_units_Z 4
_cell_length_a 17.8663(7)
_cell_length_b 15.7110(6)
_cell_length_c 9.4111(4)
_cell_measurement_reflns_used 9937
_cell_measurement_temperature 173(2)
_cell_measurement_theta_max 30.34
_cell_measurement_theta_min 2.53
_cell_volume 2622.32(18)
_computing_cell_refinement 'SAINT (Bruker, 2014)'
_computing_data_collection 'APEX2 (Bruker, 2014)'
_computing_data_reduction SAINT
_computing_molecular_graphics 'ORTEPIII (Burnett & Johnson, 1996); ORTEP-3 for Windows (Farrugia, 1997)'
_computing_publication_material SHELXL-2015
_computing_structure_refinement 'SHELXL (Sheldrick, 2015)'
_computing_structure_solution 'SHELX-t (Sheldrick, 2015)'
_diffrn_ambient_temperature 173(2)
_diffrn_measured_fraction_theta_full 0.995
_diffrn_measured_fraction_theta_max 0.999
_diffrn_measurement_device_type 'Bruker APEX-II CCD'
_diffrn_measurement_method '\f and \w scans'
_diffrn_radiation_monochromator graphite
_diffrn_radiation_source 'micro source'
_diffrn_radiation_type MoK\a
_diffrn_radiation_wavelength 0.71073
_diffrn_reflns_av_R_equivalents 0.1512
_diffrn_reflns_av_unetI/netI 0.0438
_diffrn_reflns_Laue_measured_fraction_full 0.995
_diffrn_reflns_Laue_measured_fraction_max 0.999
_diffrn_reflns_limit_h_max 22
_diffrn_reflns_limit_h_min -22
_diffrn_reflns_limit_k_max 19
_diffrn_reflns_limit_k_min -19
_diffrn_reflns_limit_l_max 11
_diffrn_reflns_limit_l_min -11
_diffrn_reflns_number 36687
_diffrn_reflns_point_group_measured_fraction_full 0.995
_diffrn_reflns_point_group_measured_fraction_max 0.999
_diffrn_reflns_theta_full 26.400
_diffrn_reflns_theta_max 26.371
_diffrn_reflns_theta_min 2.891
_exptl_absorpt_coefficient_mu 0.772
_exptl_absorpt_correction_T_max 0.7461
_exptl_absorpt_correction_T_min 0.6609
_exptl_absorpt_correction_type multi-scan
_exptl_absorpt_process_details 'SADABS (Sheldrick, 2014)'
_exptl_crystal_colour yellow
_exptl_crystal_density_diffrn 1.390
_exptl_crystal_description fragment
_exptl_crystal_F_000 1136
_exptl_crystal_size_max 0.5
_exptl_crystal_size_mid 0.35
_exptl_crystal_size_min 0.1
_refine_diff_density_max 0.529
_refine_diff_density_min -0.900
_refine_diff_density_rms 0.144
_refine_ls_extinction_method none
_refine_ls_goodness_of_fit_ref 1.206
_refine_ls_hydrogen_treatment constr
_refine_ls_matrix_type full
_refine_ls_number_parameters 359
_refine_ls_number_reflns 5344
_refine_ls_number_restraints 20
_refine_ls_restrained_S_all 1.208
_refine_ls_R_factor_all 0.0542
_refine_ls_R_factor_gt 0.0518
_refine_ls_shift/su_max 0.001
_refine_ls_shift/su_mean 0.000
_refine_ls_structure_factor_coef Fsqd
_refine_ls_weighting_details 'w=1/[\s^2^(Fo^2^)+(0.0279P)^2^+5.0738P] where P=(Fo^2^+2Fc^2^)/3'
_refine_ls_weighting_scheme calc
_refine_ls_wR_factor_gt 0.1011
_refine_ls_wR_factor_ref 0.1024
_reflns_number_gt 5125
_reflns_number_total 5344
_reflns_threshold_expression 'I > 2\s(I)'
_cod_data_source_file d1cy00554e2.cif
_cod_data_source_block SA23
_cod_depositor_comments 'Adding full bibliography for 1564635--1564636.cif.'
_cod_original_sg_symbol_H-M 'P 21/c'
_cod_database_code 1564636
_shelx_space_group_comment
;
The symmetry employed for this shelxl refinement is uniquely defined
by the following loop, which should always be used as a source of
symmetry information in preference to the above space-group names.
They are only intended as comments.
;

loop_
_space_group_symop_operation_xyz
'x, y, z'
'-x, y+1/2, -z+1/2'
'-x, -y, -z'
'x, -y-1/2, z-1/2'

loop_
_atom_site_label
_atom_site_type_symbol
_atom_site_fract_x
_atom_site_fract_y
_atom_site_fract_z
_atom_site_U_iso_or_equiv
_atom_site_adp_type
_atom_site_occupancy
_atom_site_site_symmetry_order
_atom_site_calc_flag
_atom_site_refinement_flags_posn
_atom_site_refinement_flags_adp
_atom_site_refinement_flags_occupancy
_atom_site_disorder_assembly
_atom_site_disorder_group
Rh1 Rh 0.76048(2) 0.51228(2) 0.57931(3) 0.02419(10) Uani 1 1 d . . . . .
Cl1 Cl 0.83279(6) 0.60550(6) 0.44968(11) 0.0425(2) Uani 1 1 d . . . . .
N2 N 0.87048(16) 0.53257(17) 0.8564(3) 0.0269(6) Uani 1 1 d . . . . .
N5 N 0.80612(17) 0.64518(19) 0.8068(3) 0.0344(7) Uani 1 1 d . . . . .
C1 C 0.81355(18) 0.5642(2) 0.7624(3) 0.0258(6) Uani 1 1 d . . . . .
C3 C 0.8983(2) 0.5943(2) 0.9543(4) 0.0399(9) Uani 1 1 d . . . . .
H3 H 0.937502 0.587810 1.027935 0.048 Uiso 1 1 calc R U . . .
C4 C 0.8582(2) 0.6645(2) 0.9230(5) 0.0436(10) Uani 1 1 d . . . . .
H4 H 0.864081 0.716563 0.970078 0.052 Uiso 1 1 calc R U . . .
C11 C 0.7337(2) 0.4255(3) 0.3975(4) 0.0472(10) Uani 1 1 d . . . . .
H11 H 0.771600 0.424395 0.330474 0.057 Uiso 1 1 calc R U . . .
C12 C 0.6854(3) 0.4941(3) 0.3802(4) 0.0489(11) Uani 1 1 d . . . . .
H12 H 0.695357 0.532791 0.303097 0.059 Uiso 1 1 calc R U . . .
C13 C 0.6060(3) 0.4965(4) 0.4142(5) 0.0581(12) Uani 1 1 d . . . . .
H13A H 0.574187 0.466028 0.340243 0.070 Uiso 1 1 calc R U . . .
H13B H 0.589109 0.555162 0.412817 0.070 Uiso 1 1 calc R U . . .
C14 C 0.5961(2) 0.4575(4) 0.5594(5) 0.0540(11) Uani 1 1 d . . . . .
H14A H 0.553739 0.484633 0.596536 0.065 Uiso 1 1 calc R U . . .
H14B H 0.584487 0.397494 0.546781 0.065 Uiso 1 1 calc R U . . .
C15 C 0.6659(2) 0.4673(2) 0.6679(4) 0.0341(8) Uani 1 1 d . . . . .
H15 H 0.656505 0.497117 0.755427 0.041 Uiso 1 1 calc R U . . .
C16 C 0.7235(2) 0.4073(2) 0.6892(4) 0.0309(7) Uani 1 1 d . . . . .
H16 H 0.746659 0.403592 0.788828 0.037 Uiso 1 1 calc R U . . .
C17 C 0.7289(3) 0.3266(3) 0.6074(5) 0.0488(10) Uani 1 1 d . . . . .
H17A H 0.694135 0.285298 0.639049 0.059 Uiso 1 1 calc R U . . .
H17B H 0.779499 0.303740 0.628503 0.059 Uiso 1 1 calc R U . . .
C18 C 0.7114(3) 0.3385(3) 0.4470(5) 0.0583(12) Uani 1 1 d . . . . .
H18A H 0.737834 0.295340 0.398740 0.070 Uiso 1 1 calc R U . . .
H18B H 0.657750 0.330348 0.419739 0.070 Uiso 1 1 calc R U . . .
C21 C 0.89668(17) 0.4458(2) 0.8617(3) 0.0228(6) Uani 1 1 d . . . . .
C22 C 0.94569(18) 0.4190(2) 0.7672(3) 0.0245(6) Uani 1 1 d . . . . .
C23 C 0.96703(19) 0.3343(2) 0.7721(3) 0.0282(7) Uani 1 1 d . . . . .
H23 H 0.999179 0.314942 0.708368 0.034 Uiso 1 1 calc R U . . .
C24 C 0.9423(2) 0.2777(2) 0.8680(4) 0.0320(8) Uani 1 1 d . . . . .
C25 C 0.8959(2) 0.3075(2) 0.9636(4) 0.0351(8) Uani 1 1 d . . . . .
H25 H 0.879850 0.270119 1.030277 0.042 Uiso 1 1 calc R U . . .
C26 C 0.8722(2) 0.3920(2) 0.9634(3) 0.0302(7) Uani 1 1 d . . . . .
C221 C 0.9772(2) 0.4793(3) 0.6678(4) 0.0401(9) Uani 1 1 d . . . . .
H22A H 0.938982 0.493447 0.590720 0.060 Uiso 1 1 calc R U . . .
H22B H 1.019125 0.453225 0.629806 0.060 Uiso 1 1 calc R U . . .
H22C H 0.993804 0.530186 0.718675 0.060 Uiso 1 1 calc R U . . .
C241 C 0.9663(3) 0.1855(2) 0.8679(5) 0.0505(11) Uani 1 1 d . . . . .
H24A H 0.966422 0.166419 0.771035 0.076 Uiso 1 1 calc R U . . .
H24B H 0.931680 0.151596 0.914225 0.076 Uiso 1 1 calc R U . . .
H24C H 1.016050 0.179933 0.918404 0.076 Uiso 1 1 calc R U . . .
C261 C 0.8212(3) 0.4220(3) 1.0692(4) 0.0477(10) Uani 1 1 d . . . . .
H26A H 0.848130 0.460952 1.135391 0.072 Uiso 1 1 calc R U . . .
H26B H 0.804773 0.374050 1.120469 0.072 Uiso 1 1 calc R U . . .
H26C H 0.778179 0.450200 1.019106 0.072 Uiso 1 1 calc R U . . .
C51 C 0.7445(2) 0.7010(3) 0.7491(4) 0.0410(9) Uiso 1 1 d D . . . .
H51A H 0.736263 0.694914 0.645819 0.049 Uiso 1 1 calc R U . A 1
H51B H 0.758375 0.759651 0.770816 0.049 Uiso 1 1 calc R U . A 1
C52A C 0.6726(2) 0.6804(2) 0.8107(5) 0.0446(10) Uani 0.52 1 d D . P B 1
C53A C 0.6750(9) 0.633(2) 0.936(2) 0.045(5) Uani 0.52 1 d D . P B 1
H53A H 0.720970 0.609783 0.974146 0.054 Uiso 0.52 1 calc R U P B 1
C54A C 0.6130(10) 0.619(3) 1.008(3) 0.067(6) Uani 0.52 1 d D . P B 1
H54A H 0.619946 0.599639 1.101770 0.081 Uiso 0.52 1 calc R U P B 1
C55A C 0.5400(8) 0.6333(10) 0.941(2) 0.053(4) Uani 0.52 1 d D . P B 1
C56A C 0.5375(7) 0.6839(13) 0.8184(19) 0.070(6) Uani 0.52 1 d D . P B 1
H56A H 0.490753 0.703363 0.777107 0.085 Uiso 0.52 1 calc R U P B 1
C57A C 0.6008(6) 0.7069(16) 0.7544(18) 0.061(6) Uani 0.52 1 d D . P B 1
H57A H 0.594977 0.740704 0.672663 0.074 Uiso 0.52 1 calc R U P B 1
C58A C 0.4723(6) 0.6118(9) 1.0115(15) 0.065(3) Uani 0.52 1 d D . P B 1
H58A H 0.480920 0.582531 1.097854 0.078 Uiso 0.52 1 calc R U P B 1
C59A C 0.4029(7) 0.6293(9) 0.9664(16) 0.084(4) Uani 0.52 1 d D . P B 1
H59A H 0.390996 0.658443 0.880675 0.100 Uiso 0.52 1 calc R U P B 1
H59B H 0.364772 0.612668 1.019622 0.100 Uiso 0.52 1 calc R U P B 1
C52B C 0.6726(2) 0.6804(2) 0.8107(5) 0.0446(10) Uani 0.48 1 d D . P B 2
C53B C 0.6671(9) 0.649(2) 0.944(2) 0.054(8) Uani 0.48 1 d D . P B 2
H53B H 0.709594 0.642503 1.010457 0.064 Uiso 0.48 1 calc R U P B 2
C54B C 0.5961(9) 0.626(2) 0.977(2) 0.056(5) Uani 0.48 1 d D . P B 2
H54B H 0.591426 0.589377 1.052118 0.067 Uiso 0.48 1 calc R U P B 2
C55B C 0.5319(8) 0.6590(12) 0.897(2) 0.060(6) Uani 0.48 1 d D . P B 2
C56B C 0.5373(9) 0.6848(12) 0.757(2) 0.063(5) Uani 0.48 1 d D . P B 2
H56B H 0.493946 0.693246 0.692863 0.076 Uiso 0.48 1 calc R U P B 2
C57B C 0.6076(6) 0.6974(16) 0.713(2) 0.053(5) Uani 0.48 1 d D . P B 2
H57B H 0.612177 0.716931 0.621445 0.063 Uiso 0.48 1 calc R U P B 2
C58B C 0.4567(7) 0.6438(9) 0.9402(16) 0.065(3) Uani 0.48 1 d D . P B 2
H58B H 0.415769 0.653937 0.871328 0.078 Uiso 0.48 1 calc R U P B 2
C59B C 0.4416(10) 0.6179(13) 1.0635(18) 0.097(6) Uani 0.48 1 d D . P B 2
H59C H 0.480497 0.606909 1.136047 0.117 Uiso 0.48 1 calc R U P B 2
H59D H 0.391717 0.610237 1.080004 0.117 Uiso 0.48 1 calc R U P B 2

loop_
_atom_site_aniso_label
_atom_site_aniso_U_11
_atom_site_aniso_U_22
_atom_site_aniso_U_33
_atom_site_aniso_U_23
_atom_site_aniso_U_13
_atom_site_aniso_U_12
Rh1 0.02269(14) 0.02948(15) 0.01996(14) 0.00016(10) 0.00075(9) 0.00134(10)
Cl1 0.0396(5) 0.0440(5) 0.0445(5) 0.0187(4) 0.0068(4) -0.0004(4)
N2 0.0254(14) 0.0260(14) 0.0278(14) -0.0063(11) -0.0036(11) 0.0039(11)
N5 0.0311(16) 0.0262(15) 0.0440(17) -0.0089(13) -0.0029(13) 0.0043(12)
C1 0.0252(16) 0.0241(16) 0.0282(16) -0.0032(12) 0.0041(13) 0.0001(12)
C3 0.036(2) 0.038(2) 0.041(2) -0.0173(16) -0.0114(16) 0.0022(16)
C4 0.044(2) 0.0296(19) 0.053(2) -0.0171(17) -0.0108(18) 0.0035(16)
C11 0.045(2) 0.071(3) 0.0252(19) -0.0187(18) 0.0060(16) -0.004(2)
C12 0.049(2) 0.071(3) 0.0238(18) 0.0058(18) -0.0084(16) -0.009(2)
C13 0.036(2) 0.081(3) 0.052(3) 0.003(2) -0.0140(19) 0.003(2)
C14 0.027(2) 0.077(3) 0.056(3) 0.004(2) 0.0020(18) -0.003(2)
C15 0.0281(17) 0.043(2) 0.0314(18) -0.0051(15) 0.0068(14) -0.0035(15)
C16 0.0319(18) 0.0343(18) 0.0257(16) 0.0025(14) -0.0003(13) -0.0094(14)
C17 0.054(3) 0.033(2) 0.059(3) -0.0051(19) 0.007(2) -0.0021(18)
C18 0.065(3) 0.054(3) 0.053(3) -0.025(2) -0.002(2) -0.003(2)
C21 0.0231(15) 0.0235(15) 0.0206(14) -0.0033(12) -0.0027(11) 0.0012(12)
C22 0.0266(16) 0.0258(16) 0.0203(15) 0.0006(12) -0.0002(12) -0.0013(12)
C23 0.0307(17) 0.0293(17) 0.0238(15) -0.0039(13) -0.0008(13) 0.0062(13)
C24 0.042(2) 0.0214(16) 0.0284(17) 0.0003(13) -0.0112(15) 0.0006(14)
C25 0.045(2) 0.0330(19) 0.0267(17) 0.0111(14) 0.0004(15) -0.0056(16)
C26 0.0297(17) 0.0402(19) 0.0210(15) 0.0016(13) 0.0035(13) 0.0005(14)
C221 0.043(2) 0.037(2) 0.043(2) 0.0107(16) 0.0159(17) 0.0016(17)
C241 0.076(3) 0.0252(19) 0.046(2) 0.0024(16) -0.011(2) 0.0088(19)
C261 0.049(2) 0.067(3) 0.0289(19) 0.0018(18) 0.0146(17) 0.004(2)
C52A 0.038(2) 0.0286(19) 0.066(3) -0.0164(19) -0.0019(19) 0.0086(16)
C53A 0.042(7) 0.042(8) 0.056(8) -0.024(7) 0.019(5) 0.011(7)
C54A 0.045(9) 0.101(11) 0.052(9) -0.023(9) -0.009(7) 0.018(10)
C55A 0.065(10) 0.030(8) 0.065(9) -0.009(6) 0.008(7) -0.006(6)
C56A 0.018(6) 0.110(15) 0.081(15) -0.039(13) -0.005(8) 0.002(6)
C57A 0.054(9) 0.049(10) 0.077(10) -0.003(9) -0.005(6) 0.019(6)
C58A 0.060(8) 0.077(8) 0.057(8) 0.009(6) 0.004(6) 0.008(6)
C59A 0.067(8) 0.104(10) 0.082(9) 0.013(7) 0.019(7) 0.010(7)
C52B 0.038(2) 0.0286(19) 0.066(3) -0.0164(19) -0.0019(19) 0.0086(16)
C53B 0.045(9) 0.071(19) 0.045(8) -0.034(7) 0.006(7) 0.022(7)
C54B 0.035(9) 0.083(15) 0.050(11) -0.035(8) 0.011(9) -0.013(9)
C55B 0.043(7) 0.047(12) 0.096(19) -0.010(10) 0.033(11) 0.004(7)
C56B 0.046(8) 0.055(7) 0.083(13) -0.022(9) -0.010(7) 0.007(5)
C57B 0.029(6) 0.040(7) 0.086(11) -0.017(9) -0.005(6) 0.007(5)
C58B 0.042(7) 0.080(9) 0.076(9) 0.002(7) 0.016(6) 0.000(6)
C59B 0.062(10) 0.142(16) 0.093(12) 0.024(11) 0.031(9) -0.006(10)

loop_
_atom_type_symbol
_atom_type_description
_atom_type_scat_dispersion_real
_atom_type_scat_dispersion_imag
_atom_type_scat_source
C C 0.0033 0.0016 'International Tables Vol C Tables 4.2.6.8 and 6.1.1.4'
H H 0.0000 0.0000 'International Tables Vol C Tables 4.2.6.8 and 6.1.1.4'
N N 0.0061 0.0033 'International Tables Vol C Tables 4.2.6.8 and 6.1.1.4'
Rh Rh -1.1178 0.9187 'International Tables Vol C Tables 4.2.6.8 and 6.1.1.4'
Cl Cl 0.1484 0.1585 'International Tables Vol C Tables 4.2.6.8 and 6.1.1.4'

loop_
_geom_angle_atom_site_label_1
_geom_angle_atom_site_label_2
_geom_angle_atom_site_label_3
_geom_angle
_geom_angle_site_symmetry_1
_geom_angle_site_symmetry_3
_geom_angle_publ_flag
C1 Rh1 C15 96.54(13) . . ?
C1 Rh1 C16 92.29(13) . . ?
C15 Rh1 C16 38.80(14) . . ?
C1 Rh1 C12 162.34(16) . . ?
C15 Rh1 C12 81.72(16) . . ?
C16 Rh1 C12 97.02(15) . . ?
C1 Rh1 C11 160.86(15) . . ?
C15 Rh1 C11 89.44(15) . . ?
C16 Rh1 C11 81.00(16) . . ?
C12 Rh1 C11 36.63(17) . . ?
C1 Rh1 Cl1 87.78(10) . . ?
C15 Rh1 Cl1 157.49(11) . . ?
C16 Rh1 Cl1 163.48(11) . . ?
C12 Rh1 Cl1 87.50(12) . . ?
C11 Rh1 Cl1 93.63(12) . . ?
C1 N2 C3 110.9(3) . . ?
C1 N2 C21 125.6(3) . . ?
C3 N2 C21 123.4(3) . . ?
C1 N5 C4 111.7(3) . . ?
C1 N5 C51 123.3(3) . . ?
C4 N5 C51 124.6(3) . . ?
N5 C1 N2 103.7(3) . . ?
N5 C1 Rh1 125.9(2) . . ?
N2 C1 Rh1 129.9(2) . . ?
C4 C3 N2 107.0(3) . . ?
C3 C4 N5 106.7(3) . . ?
C12 C11 C18 123.9(4) . . ?
C12 C11 Rh1 71.4(2) . . ?
C18 C11 Rh1 111.2(3) . . ?
C11 C12 C13 126.4(4) . . ?
C11 C12 Rh1 72.0(2) . . ?
C13 C12 Rh1 108.3(3) . . ?
C12 C13 C14 113.4(4) . . ?
C15 C14 C13 112.7(4) . . ?
C16 C15 C14 124.1(4) . . ?
C16 C15 Rh1 70.6(2) . . ?
C14 C15 Rh1 113.7(3) . . ?
C15 C16 C17 126.5(3) . . ?
C15 C16 Rh1 70.6(2) . . ?
C17 C16 Rh1 111.7(3) . . ?
C16 C17 C18 113.0(4) . . ?
C11 C18 C17 112.8(3) . . ?
C22 C21 C26 122.3(3) . . ?
C22 C21 N2 119.5(3) . . ?
C26 C21 N2 118.2(3) . . ?
C23 C22 C21 117.6(3) . . ?
C23 C22 C221 120.6(3) . . ?
C21 C22 C221 121.7(3) . . ?
C24 C23 C22 122.3(3) . . ?
C25 C24 C23 118.3(3) . . ?
C25 C24 C241 121.4(4) . . ?
C23 C24 C241 120.4(4) . . ?
C24 C25 C26 122.0(3) . . ?
C21 C26 C25 117.4(3) . . ?
C21 C26 C261 122.2(3) . . ?
C25 C26 C261 120.4(3) . . ?
N5 C51 C52B 111.6(3) . . ?
N5 C51 C52A 111.6(3) . . ?
C57A C52A C53A 114.6(10) . . ?
C57A C52A C51 125.4(8) . . ?
C53A C52A C51 120.0(7) . . ?
C54A C53A C52A 123.6(15) . . ?
C53A C54A C55A 121.0(16) . . ?
C54A C55A C56A 113.5(12) . . ?
C54A C55A C58A 121.9(14) . . ?
C56A C55A C58A 123.4(14) . . ?
C57A C56A C55A 124.0(13) . . ?
C56A C57A C52A 121.1(13) . . ?
C59A C58A C55A 127.3(15) . . ?
C53B C52B C57B 121.4(10) . . ?
C53B C52B C51 126.2(8) . . ?
C57B C52B C51 112.4(8) . . ?
C52B C53B C54B 117.8(14) . . ?
C53B C54B C55B 120.4(15) . . ?
C54B C55B C56B 117.9(12) . . ?
C54B C55B C58B 121.1(15) . . ?
C56B C55B C58B 118.5(16) . . ?
C57B C56B C55B 119.3(15) . . ?
C56B C57B C52B 119.1(14) . . ?
C59B C58B C55B 126.6(15) . . ?

loop_
_geom_bond_atom_site_label_1
_geom_bond_atom_site_label_2
_geom_bond_distance
_geom_bond_site_symmetry_2
_geom_bond_publ_flag
Rh1 C1 2.034(3) . ?
Rh1 C15 2.095(4) . ?
Rh1 C16 2.096(3) . ?
Rh1 C12 2.187(4) . ?
Rh1 C11 2.195(4) . ?
Rh1 Cl1 2.3839(9) . ?
N2 C1 1.359(4) . ?
N2 C3 1.388(4) . ?
N2 C21 1.440(4) . ?
N5 C1 1.351(4) . ?
N5 C4 1.381(5) . ?
N5 C51 1.459(5) . ?
C3 C4 1.328(5) . ?
C11 C12 1.377(7) . ?
C11 C18 1.513(7) . ?
C12 C13 1.492(7) . ?
C13 C14 1.527(7) . ?
C14 C15 1.521(5) . ?
C15 C16 1.392(5) . ?
C16 C17 1.493(5) . ?
C17 C18 1.516(7) . ?
C21 C22 1.386(4) . ?
C21 C26 1.387(5) . ?
C22 C23 1.384(5) . ?
C22 C221 1.489(5) . ?
C23 C24 1.378(5) . ?
C24 C25 1.377(5) . ?
C24 C241 1.510(5) . ?
C25 C26 1.393(5) . ?
C26 C261 1.504(5) . ?
C51 C52B 1.508(6) . ?
C51 C52A 1.508(6) . ?
C52A C57A 1.391(11) . ?
C52A C53A 1.391(12) . ?
C53A C54A 1.383(15) . ?
C54A C55A 1.395(16) . ?
C55A C56A 1.397(18) . ?
C55A C58A 1.489(16) . ?
C56A C57A 1.391(16) . ?
C58A C59A 1.290(13) . ?
C52B C53B 1.361(12) . ?
C52B C57B 1.415(12) . ?
C53B C54B 1.388(15) . ?
C54B C55B 1.388(17) . ?
C55B C56B 1.400(18) . ?
C55B C58B 1.468(14) . ?
C56B C57B 1.381(16) . ?
C58B C59B 1.289(14) . ?
